data_4064516
loop_
_publ_author_name
'Tanabe, Makoto'
'Jiang, Jian'
'Yamazawa, Hideto'
'Osakada, Kohtaro'
'Ohmura, Toshimichi'
'Suginome, Michinori'

_publ_section_title
;
 Dinuclear Palladium and Platinum Complexes with Bridging Silylene
 Ligands. Preparation Using (Aminosilyl)boronic Ester as the Ligand
 Precursor and Their Reactions with Alkynes
;
_journal_issue 15
_journal_name_full Organometallics
_journal_page_first 3981
_journal_paper_doi 10.1021/om200156g
_journal_volume 30
_journal_year 2011
_chemical_formula_moiety 'C36 H56 P4 Pt2 Si2 '
_chemical_formula_sum 'C36 H56 P4 Pt2 Si2'
_chemical_formula_weight 1059.08
_space_group_IT_number 14
_symmetry_cell_setting monoclinic
_symmetry_Int_Tables_number 14
_symmetry_space_group_name_Hall '-P 2yn'
_symmetry_space_group_name_H-M 'P 1 21/n 1'
_cell_angle_alpha 90.0000
_cell_angle_beta 107.0144(19)
_cell_angle_gamma 90.0000
_cell_formula_units_Z 4
_cell_length_a 11.5741(16)
_cell_length_b 18.941(2)
_cell_length_c 19.224(2)
_cell_measurement_reflns_used 13062
_cell_measurement_temperature 113.1
_cell_measurement_theta_max 27.5
_cell_measurement_theta_min 3.1
_cell_volume 4029.9(8)
_computing_cell_refinement CrystalClear
_computing_data_collection CrystalClear
_computing_data_reduction CrystalStructure
_computing_publication_material 'CrystalStructure 3.8'
_computing_structure_refinement SHELXL
_computing_structure_solution SIR97
_diffrn_ambient_temperature 113(2)
_diffrn_detector_area_resol_mean 7.31
_diffrn_measured_fraction_theta_full 0.996
_diffrn_measured_fraction_theta_max 0.996
_diffrn_measurement_device_type 'Rigaku Saturn'
_diffrn_measurement_method \w
_diffrn_radiation_type 'Mo K\a'
_diffrn_radiation_wavelength 0.71070
_diffrn_reflns_av_R_equivalents 0.030
_diffrn_reflns_limit_h_max 15
_diffrn_reflns_limit_h_min -15
_diffrn_reflns_limit_k_max 21
_diffrn_reflns_limit_k_min -24
_diffrn_reflns_limit_l_max 21
_diffrn_reflns_limit_l_min -24
_diffrn_reflns_number 32570
_diffrn_reflns_theta_full 27.48
_diffrn_reflns_theta_max 27.48
_exptl_absorpt_coefficient_mu 7.150
_exptl_absorpt_correction_T_max 0.028
_exptl_absorpt_correction_T_min 0.018
_exptl_absorpt_correction_type multi-scan
_exptl_absorpt_process_details 'Jacobson, R. (1998) Private communication'
_exptl_crystal_colour yellow
_exptl_crystal_density_diffrn 1.746
_exptl_crystal_density_method 'not measured'
_exptl_crystal_description prism
_exptl_crystal_F_000 2064.00
_exptl_crystal_size_max 0.70
_exptl_crystal_size_mid 0.60
_exptl_crystal_size_min 0.50
_refine_diff_density_max 1.41
_refine_diff_density_min -0.66
_refine_ls_extinction_method none
_refine_ls_goodness_of_fit_ref 1.024
_refine_ls_hydrogen_treatment refall
_refine_ls_number_parameters 410
_refine_ls_number_reflns 9181
_refine_ls_R_factor_all 0.0241
_refine_ls_R_factor_gt 0.0199
_refine_ls_shift/su_max 0.0020
_refine_ls_structure_factor_coef Fsqd
_refine_ls_weighting_details 'w = 1/[\s^2^(Fo^2^)+(0.0191P)^2^+0.0000P] where P=(Fo^2^+2Fc^2^)/3'
_refine_ls_weighting_scheme calc
_refine_ls_wR_factor_gt 0.0422
_refine_ls_wR_factor_ref 0.0438
_reflns_number_gt 8098
_reflns_number_total 9181
_reflns_threshold_expression F^2^>2.0\s(F^2^)
_cod_data_source_file om200156g_si_001.cif
_cod_data_source_block '__complex1'
_cod_original_cell_volume 4029.8(9)
_cod_original_formula_sum 'C36 H56 P4 Pt2 Si2 '
_cod_database_code 4064516

loop_
_symmetry_equiv_pos_site_id
_symmetry_equiv_pos_as_xyz
1 +X,+Y,+Z
2 1/2-X,1/2+Y,1/2-Z
3 -X,-Y,-Z
4 1/2+X,1/2-Y,1/2+Z

loop_
_atom_site_label
_atom_site_type_symbol
_atom_site_fract_x
_atom_site_fract_y
_atom_site_fract_z
_atom_site_U_iso_or_equiv
_atom_site_adp_type
_atom_site_occupancy
_atom_site_symmetry_multiplicity
_atom_site_calc_flag
_atom_site_refinement_flags
Pt1 Pt 0.364353(9) 0.043860(5) 0.697434(5) 0.01501(3) Uani 1.00 1 d .
Pt2 Pt 0.625254(9) 0.139209(5) 0.850270(5) 0.01547(3) Uani 1.00 1 d .
P1 P 0.15574(6) 0.04286(4) 0.67482(4) 0.01863(14) Uani 1.00 1 d .
P2 P 0.37097(7) -0.03534(4) 0.60575(4) 0.02118(15) Uani 1.00 1 d .
P3 P 0.83270(6) 0.12072(4) 0.89885(4) 0.02183(15) Uani 1.00 1 d .
P4 P 0.61136(7) 0.22479(4) 0.93461(4) 0.02262(15) Uani 1.00 1 d .
Si1 Si 0.57648(6) 0.06647(4) 0.74403(4) 0.01498(14) Uani 1.00 1 d .
Si2 Si 0.41145(7) 0.13147(4) 0.79112(4) 0.01506(14) Uani 1.00 1 d .
C1 C 0.6312(2) 0.11956(13) 0.67523(14) 0.0166(5) Uani 1.00 1 d .
C2 C 0.5517(2) 0.14935(14) 0.61274(14) 0.0231(6) Uani 1.00 1 d .
C3 C 0.5934(3) 0.19107(15) 0.56531(15) 0.0305(7) Uani 1.00 1 d .
C4 C 0.7148(3) 0.20332(15) 0.57862(16) 0.0301(7) Uani 1.00 1 d .
C5 C 0.7959(2) 0.17472(14) 0.63974(16) 0.0257(6) Uani 1.00 1 d .
C6 C 0.7543(2) 0.13419(14) 0.68679(15) 0.0221(6) Uani 1.00 1 d .
C7 C 0.6586(2) -0.02205(14) 0.75791(14) 0.0185(5) Uani 1.00 1 d .
C8 C 0.7469(2) -0.04355(15) 0.72554(15) 0.0246(6) Uani 1.00 1 d .
C9 C 0.7977(2) -0.11023(16) 0.73657(16) 0.0311(7) Uani 1.00 1 d .
C10 C 0.7632(3) -0.15761(17) 0.78052(19) 0.0408(8) Uani 1.00 1 d .
C11 C 0.6768(3) -0.13861(17) 0.81336(19) 0.0409(8) Uani 1.00 1 d .
C12 C 0.6250(2) -0.07215(16) 0.80188(16) 0.0288(6) Uani 1.00 1 d .
C13 C 0.3475(2) 0.10670(14) 0.86902(13) 0.0181(5) Uani 1.00 1 d .
C14 C 0.3788(2) 0.03976(15) 0.90005(16) 0.0261(6) Uani 1.00 1 d .
C15 C 0.3468(3) 0.01764(17) 0.96027(17) 0.0347(7) Uani 1.00 1 d .
C16 C 0.2832(3) 0.06107(18) 0.99251(16) 0.0346(7) Uani 1.00 1 d .
C17 C 0.2482(2) 0.12673(17) 0.96289(16) 0.0305(7) Uani 1.00 1 d .
C18 C 0.2796(2) 0.14901(15) 0.90196(15) 0.0235(6) Uani 1.00 1 d .
C19 C 0.3491(2) 0.22030(14) 0.74935(13) 0.0184(5) Uani 1.00 1 d .
C20 C 0.2329(2) 0.24595(16) 0.74194(14) 0.0252(6) Uani 1.00 1 d .
C21 C 0.1959(3) 0.31256(17) 0.71324(15) 0.0334(7) Uani 1.00 1 d .
C22 C 0.2735(3) 0.35466(16) 0.68923(16) 0.0366(8) Uani 1.00 1 d .
C23 C 0.3871(3) 0.32979(17) 0.69291(15) 0.0335(7) Uani 1.00 1 d .
C24 C 0.4239(2) 0.26392(15) 0.72272(14) 0.0253(6) Uani 1.00 1 d .
C25 C 0.0874(2) 0.06069(17) 0.74693(15) 0.0280(6) Uani 1.00 1 d .
C26 C 0.0828(2) 0.10802(16) 0.60613(16) 0.0300(7) Uani 1.00 1 d .
C27 C 0.0674(2) -0.03575(16) 0.63851(17) 0.0309(7) Uani 1.00 1 d .
C28 C 0.2689(2) -0.01409(17) 0.51611(15) 0.0314(7) Uani 1.00 1 d .
C29 C 0.3332(3) -0.12688(16) 0.61832(18) 0.0385(8) Uani 1.00 1 d .
C30 C 0.5104(2) -0.04905(18) 0.58207(17) 0.0366(8) Uani 1.00 1 d .
C31 C 0.9081(2) 0.04230(16) 0.87829(16) 0.0280(6) Uani 1.00 1 d .
C32 C 0.9234(2) 0.19161(17) 0.87589(17) 0.0336(7) Uani 1.00 1 d .
C33 C 0.8933(2) 0.11588(17) 0.99809(15) 0.0321(7) Uani 1.00 1 d .
C34 C 0.7368(3) 0.28700(17) 0.96964(19) 0.0432(9) Uani 1.00 1 d .
C35 C 0.5901(3) 0.18916(17) 1.01728(15) 0.0341(7) Uani 1.00 1 d .
C36 C 0.4900(2) 0.28919(15) 0.90915(16) 0.0291(7) Uani 1.00 1 d .
H1 H 0.4675 0.1409 0.6024 0.028 Uiso 1.00 1 c R
H2 H 0.5374 0.2111 0.5236 0.037 Uiso 1.00 1 c R
H3 H 0.7429 0.2314 0.5459 0.036 Uiso 1.00 1 c R
H4 H 0.8801 0.1830 0.6492 0.031 Uiso 1.00 1 c R
H5 H 0.8112 0.1153 0.7288 0.026 Uiso 1.00 1 c R
H6 H 0.7725 -0.0114 0.6952 0.029 Uiso 1.00 1 c R
H7 H 0.8569 -0.1232 0.7135 0.037 Uiso 1.00 1 c R
H8 H 0.7986 -0.2033 0.7883 0.049 Uiso 1.00 1 c R
H9 H 0.6527 -0.1712 0.8440 0.049 Uiso 1.00 1 c R
H10 H 0.5649 -0.0602 0.8245 0.035 Uiso 1.00 1 c R
H11 H 0.4234 0.0086 0.8789 0.031 Uiso 1.00 1 c R
H12 H 0.3691 -0.0282 0.9795 0.042 Uiso 1.00 1 c R
H13 H 0.2633 0.0462 1.0348 0.041 Uiso 1.00 1 c R
H14 H 0.2024 0.1569 0.9842 0.037 Uiso 1.00 1 c R
H15 H 0.2541 0.1943 0.8821 0.028 Uiso 1.00 1 c R
H16 H 0.1774 0.2171 0.7569 0.030 Uiso 1.00 1 c R
H17 H 0.1170 0.3290 0.7102 0.040 Uiso 1.00 1 c R
H18 H 0.2490 0.4004 0.6703 0.044 Uiso 1.00 1 c R
H19 H 0.4402 0.3578 0.6750 0.040 Uiso 1.00 1 c R
H20 H 0.5027 0.2479 0.7251 0.030 Uiso 1.00 1 c R
H21 H 0.1142 0.0251 0.7853 0.034 Uiso 1.00 1 c R
H22 H -0.0008 0.0590 0.7271 0.034 Uiso 1.00 1 c R
H23 H 0.1120 0.1077 0.7673 0.034 Uiso 1.00 1 c R
H24 H 0.1084 0.1555 0.6245 0.036 Uiso 1.00 1 c R
H25 H -0.0051 0.1040 0.5952 0.036 Uiso 1.00 1 c R
H26 H 0.1060 0.0996 0.5617 0.036 Uiso 1.00 1 c R
H27 H 0.0826 -0.0496 0.5928 0.037 Uiso 1.00 1 c R
H28 H -0.0187 -0.0255 0.6294 0.037 Uiso 1.00 1 c R
H29 H 0.0909 -0.0744 0.6738 0.037 Uiso 1.00 1 c R
H30 H 0.1853 -0.0144 0.5182 0.038 Uiso 1.00 1 c R
H31 H 0.2781 -0.0493 0.4807 0.038 Uiso 1.00 1 c R
H32 H 0.2886 0.0328 0.5013 0.038 Uiso 1.00 1 c R
H33 H 0.3963 -0.1475 0.6588 0.046 Uiso 1.00 1 c R
H34 H 0.3274 -0.1536 0.5738 0.046 Uiso 1.00 1 c R
H35 H 0.2556 -0.1288 0.6291 0.046 Uiso 1.00 1 c R
H36 H 0.5473 -0.0033 0.5780 0.044 Uiso 1.00 1 c R
H37 H 0.4926 -0.0740 0.5354 0.044 Uiso 1.00 1 c R
H38 H 0.5663 -0.0773 0.6200 0.044 Uiso 1.00 1 c R
H39 H 0.8734 0.0001 0.8938 0.034 Uiso 1.00 1 c R
H40 H 0.9946 0.0448 0.9042 0.034 Uiso 1.00 1 c R
H41 H 0.8969 0.0399 0.8258 0.034 Uiso 1.00 1 c R
H42 H 0.9061 0.1945 0.8229 0.040 Uiso 1.00 1 c R
H43 H 1.0094 0.1815 0.8979 0.040 Uiso 1.00 1 c R
H44 H 0.9032 0.2366 0.8946 0.040 Uiso 1.00 1 c R
H45 H 0.8651 0.1567 1.0200 0.038 Uiso 1.00 1 c R
H46 H 0.9818 0.1161 1.0119 0.038 Uiso 1.00 1 c R
H47 H 0.8654 0.0723 1.0155 0.038 Uiso 1.00 1 c R
H48 H 0.8086 0.2611 0.9979 0.052 Uiso 1.00 1 c R
H49 H 0.7141 0.3219 1.0009 0.052 Uiso 1.00 1 c R
H50 H 0.7545 0.3111 0.9288 0.052 Uiso 1.00 1 c R
H51 H 0.5190 0.1583 1.0051 0.041 Uiso 1.00 1 c R
H52 H 0.5782 0.2279 1.0482 0.041 Uiso 1.00 1 c R
H53 H 0.6617 0.1619 1.0433 0.041 Uiso 1.00 1 c R
H54 H 0.5006 0.3191 0.8699 0.035 Uiso 1.00 1 c R
H55 H 0.4915 0.3186 0.9513 0.035 Uiso 1.00 1 c R
H56 H 0.4122 0.2646 0.8925 0.035 Uiso 1.00 1 c R

loop_
_atom_site_aniso_label
_atom_site_aniso_U_11
_atom_site_aniso_U_22
_atom_site_aniso_U_33
_atom_site_aniso_U_12
_atom_site_aniso_U_13
_atom_site_aniso_U_23
Pt1 0.01359(5) 0.01720(5) 0.01519(6) -0.00089(4) 0.00568(4) -0.00324(4)
Pt2 0.01360(5) 0.01619(5) 0.01575(6) 0.00143(4) 0.00292(4) -0.00172(4)
P1 0.0139(3) 0.0226(3) 0.0198(3) -0.0019(2) 0.0056(2) -0.0016(2)
P2 0.0220(3) 0.0247(3) 0.0184(3) -0.0033(3) 0.0084(2) -0.0073(3)
P3 0.0135(3) 0.0282(4) 0.0217(3) 0.0016(2) 0.0020(2) -0.0001(3)
P4 0.0229(3) 0.0208(3) 0.0211(3) 0.0022(3) 0.0018(2) -0.0069(3)
Si1 0.0128(3) 0.0168(3) 0.0160(3) 0.0015(2) 0.0055(2) -0.0013(2)
Si2 0.0134(3) 0.0159(3) 0.0159(3) 0.0018(2) 0.0042(2) -0.0025(2)
C1 0.0201(13) 0.0137(12) 0.0177(13) 0.0015(10) 0.0079(10) -0.0038(10)
C2 0.0219(15) 0.0259(15) 0.0208(14) 0.0011(11) 0.0053(11) 0.0006(11)
C3 0.043(2) 0.0259(16) 0.0200(15) 0.0058(14) 0.0056(13) 0.0071(12)
C4 0.049(2) 0.0220(15) 0.0261(16) -0.0010(13) 0.0213(15) 0.0022(12)
C5 0.0271(16) 0.0191(14) 0.0366(17) -0.0013(11) 0.0184(13) -0.0026(12)
C6 0.0191(14) 0.0226(14) 0.0259(15) 0.0040(11) 0.0087(11) 0.0010(11)
C7 0.0170(13) 0.0197(13) 0.0177(13) 0.0025(10) 0.0032(10) -0.0023(10)
C8 0.0231(15) 0.0260(15) 0.0268(15) 0.0054(12) 0.0106(12) 0.0028(12)
C9 0.0297(17) 0.0314(17) 0.0348(17) 0.0117(13) 0.0134(13) -0.0046(14)
C10 0.045(2) 0.0249(16) 0.056(2) 0.0162(15) 0.0206(17) 0.0087(15)
C11 0.049(2) 0.0264(17) 0.055(2) 0.0103(15) 0.0264(18) 0.0194(15)
C12 0.0307(17) 0.0238(15) 0.0373(18) 0.0062(12) 0.0185(14) 0.0032(13)
C13 0.0148(13) 0.0233(14) 0.0147(13) -0.0027(10) 0.0019(10) -0.0060(10)
C14 0.0262(16) 0.0248(15) 0.0300(16) 0.0017(12) 0.0126(12) -0.0017(12)
C15 0.0378(19) 0.0315(18) 0.0351(18) -0.0030(14) 0.0113(15) 0.0078(14)
C16 0.0380(19) 0.048(2) 0.0216(16) -0.0133(15) 0.0149(14) -0.0015(14)
C17 0.0267(16) 0.0433(19) 0.0258(16) -0.0057(13) 0.0142(13) -0.0129(14)
C18 0.0231(15) 0.0281(16) 0.0206(14) 0.0002(11) 0.0086(11) -0.0059(12)
C19 0.0213(14) 0.0199(13) 0.0121(13) 0.0019(11) 0.0017(10) -0.0042(10)
C20 0.0257(15) 0.0282(15) 0.0202(14) 0.0070(12) 0.0043(11) -0.0018(12)
C21 0.0362(18) 0.0338(17) 0.0224(16) 0.0172(14) -0.0037(13) -0.0044(13)
C22 0.055(2) 0.0199(15) 0.0233(16) 0.0086(15) -0.0066(15) 0.0021(12)
C23 0.045(2) 0.0285(17) 0.0208(15) -0.0069(14) -0.0000(13) 0.0028(12)
C24 0.0300(16) 0.0243(15) 0.0200(14) 0.0004(12) 0.0049(12) -0.0012(12)
C25 0.0196(15) 0.0425(18) 0.0241(15) -0.0002(13) 0.0102(11) -0.0000(13)
C26 0.0288(17) 0.0349(18) 0.0265(16) 0.0076(13) 0.0081(13) 0.0045(13)
C27 0.0269(16) 0.0341(18) 0.0330(17) -0.0100(13) 0.0110(13) -0.0065(13)
C28 0.0350(18) 0.0378(18) 0.0211(15) 0.0010(14) 0.0079(13) -0.0039(13)
C29 0.058(2) 0.0285(17) 0.0368(19) -0.0009(15) 0.0259(17) -0.0068(14)
C30 0.0307(18) 0.053(2) 0.0291(18) -0.0025(15) 0.0141(14) -0.0193(15)
C31 0.0181(14) 0.0347(17) 0.0298(16) 0.0063(12) 0.0050(12) 0.0031(13)
C32 0.0228(16) 0.0395(19) 0.0372(18) -0.0059(13) 0.0065(13) -0.0023(14)
C33 0.0268(17) 0.0432(19) 0.0221(15) 0.0050(14) 0.0008(12) 0.0014(13)
C34 0.033(2) 0.0361(19) 0.056(2) -0.0049(15) 0.0071(16) -0.0241(16)
C35 0.046(2) 0.0358(18) 0.0190(15) 0.0120(15) 0.0064(13) -0.0017(13)
C36 0.0363(18) 0.0213(15) 0.0260(16) 0.0085(13) 0.0033(13) -0.0048(12)

loop_
_atom_type_symbol
_atom_type_description
_atom_type_scat_dispersion_real
_atom_type_scat_dispersion_imag
_atom_type_scat_source
C C 0.003 0.002
;
International Tables for Crystallography
(1992, Vol. C, Tables 4.2.6.8 and 6.1.1.4)
;
H H 0.000 0.000
;
International Tables for Crystallography
(1992, Vol. C, Table 6.1.1.4)
;
P P 0.102 0.094
;
International Tables for Crystallography
(1992, Vol. C, Tables 4.2.6.8 and 6.1.1.4)
;
Pt Pt -1.703 8.390
;
International Tables for Crystallography
(1992, Vol. C, Tables 4.2.6.8 and 6.1.1.4)
;
Si Si 0.082 0.070
;
International Tables for Crystallography
(1992, Vol. C, Tables 4.2.6.8 and 6.1.1.4)
;

loop_
_geom_angle_atom_site_label_1
_geom_angle_atom_site_label_2
_geom_angle_atom_site_label_3
_geom_angle
_geom_angle_publ_flag
P1 Pt1 P2 96.63(2) yes
P1 Pt1 Si1 165.26(2) yes
P1 Pt1 Si2 98.16(2) yes
P2 Pt1 Si1 98.10(2) yes
P2 Pt1 Si2 164.69(2) yes
Si1 Pt1 Si2 67.12(2) yes
P3 Pt2 P4 95.64(2) yes
P3 Pt2 Si1 102.33(2) yes
P3 Pt2 Si2 167.19(2) yes
P4 Pt2 Si1 161.43(2) yes
P4 Pt2 Si2 95.76(2) yes
Si1 Pt2 Si2 66.92(2) yes
Pt1 P1 C25 121.04(8) yes
Pt1 P1 C26 111.41(11) yes
Pt1 P1 C27 120.87(11) yes
C25 P1 C26 102.36(14) yes
C25 P1 C27 97.08(15) yes
C26 P1 C27 100.74(13) yes
Pt1 P2 C28 114.58(11) yes
Pt1 P2 C29 116.73(12) yes
Pt1 P2 C30 120.57(10) yes
C28 P2 C29 102.77(14) yes
C28 P2 C30 99.88(15) yes
C29 P2 C30 99.33(17) yes
Pt2 P3 C31 122.49(9) yes
Pt2 P3 C32 112.82(9) yes
Pt2 P3 C33 117.37(11) yes
C31 P3 C32 101.52(15) yes
C31 P3 C33 97.08(13) yes
C32 P3 C33 102.43(14) yes
Pt2 P4 C34 119.53(13) yes
Pt2 P4 C35 113.98(10) yes
Pt2 P4 C36 119.00(9) yes
C34 P4 C35 102.30(15) yes
C34 P4 C36 97.70(14) yes
C35 P4 C36 101.19(16) yes
Pt1 Si1 Pt2 112.51(3) yes
Pt1 Si1 Si2 56.42(2) yes
Pt1 Si1 C1 110.28(7) yes
Pt1 Si1 C7 108.04(8) yes
Pt2 Si1 Si2 56.83(2) yes
Pt2 Si1 C1 104.17(8) yes
Pt2 Si1 C7 113.81(7) yes
Si2 Si1 C1 114.25(8) yes
Si2 Si1 C7 137.86(10) yes
C1 Si1 C7 107.88(12) yes
Pt1 Si2 Pt2 111.98(3) yes
Pt1 Si2 Si1 56.47(2) yes
Pt1 Si2 C13 111.36(8) yes
Pt1 Si2 C19 108.63(7) yes
Pt2 Si2 Si1 56.24(2) yes
Pt2 Si2 C13 102.99(7) yes
Pt2 Si2 C19 110.76(8) yes
Si1 Si2 C13 129.59(8) yes
Si1 Si2 C19 119.18(10) yes
C13 Si2 C19 111.07(12) yes
Si1 C1 C2 122.6(2) yes
Si1 C1 C6 121.39(18) yes
C2 C1 C6 115.9(2) yes
C1 C2 C3 121.6(2) yes
C2 C3 C4 120.3(2) yes
C3 C4 C5 119.8(3) yes
C4 C5 C6 119.7(2) yes
C1 C6 C5 122.7(2) yes
Si1 C7 C8 126.2(2) yes
Si1 C7 C12 117.8(2) yes
C8 C7 C12 116.0(2) yes
C7 C8 C9 122.0(2) yes
C8 C9 C10 120.3(3) yes
C9 C10 C11 119.6(3) yes
C10 C11 C12 120.2(3) yes
C7 C12 C11 122.0(3) yes
Si2 C13 C14 116.4(2) yes
Si2 C13 C18 127.7(2) yes
C14 C13 C18 115.8(2) yes
C13 C14 C15 122.1(2) yes
C14 C15 C16 120.7(2) yes
C15 C16 C17 119.2(3) yes
C16 C17 C18 120.3(3) yes
C13 C18 C17 121.9(2) yes
Si2 C19 C20 125.6(2) yes
Si2 C19 C24 118.4(2) yes
C20 C19 C24 116.0(2) yes
C19 C20 C21 122.0(3) yes
C20 C21 C22 120.1(3) yes
C21 C22 C23 119.4(2) yes
C22 C23 C24 120.1(3) yes
C19 C24 C23 122.3(3) yes
C1 C2 H1 119.2 no
C3 C2 H1 119.2 no
C2 C3 H2 119.9 no
C4 C3 H2 119.8 no
C3 C4 H3 120.1 no
C5 C4 H3 120.1 no
C4 C5 H4 120.2 no
C6 C5 H4 120.1 no
C1 C6 H5 118.6 no
C5 C6 H5 118.6 no
C7 C8 H6 119.0 no
C9 C8 H6 119.0 no
C8 C9 H7 119.8 no
C10 C9 H7 119.8 no
C9 C10 H8 120.2 no
C11 C10 H8 120.2 no
C10 C11 H9 119.9 no
C12 C11 H9 119.9 no
C7 C12 H10 119.0 no
C11 C12 H10 119.0 no
C13 C14 H11 118.9 no
C15 C14 H11 118.9 no
C14 C15 H12 119.7 no
C16 C15 H12 119.7 no
C15 C16 H13 120.4 no
C17 C16 H13 120.4 no
C16 C17 H14 119.9 no
C18 C17 H14 119.9 no
C13 C18 H15 119.0 no
C17 C18 H15 119.1 no
C19 C20 H16 119.0 no
C21 C20 H16 119.0 no
C20 C21 H17 120.0 no
C22 C21 H17 119.9 no
C21 C22 H18 120.3 no
C23 C22 H18 120.3 no
C22 C23 H19 119.9 no
C24 C23 H19 120.0 no
C19 C24 H20 118.8 no
C23 C24 H20 118.8 no
P1 C25 H21 109.5 no
P1 C25 H22 109.5 no
P1 C25 H23 109.5 no
H21 C25 H22 109.5 no
H21 C25 H23 109.5 no
H22 C25 H23 109.5 no
P1 C26 H24 109.5 no
P1 C26 H25 109.5 no
P1 C26 H26 109.5 no
H24 C26 H25 109.5 no
H24 C26 H26 109.5 no
H25 C26 H26 109.5 no
P1 C27 H27 109.5 no
P1 C27 H28 109.5 no
P1 C27 H29 109.5 no
H27 C27 H28 109.5 no
H27 C27 H29 109.5 no
H28 C27 H29 109.5 no
P2 C28 H30 109.5 no
P2 C28 H31 109.5 no
P2 C28 H32 109.5 no
H30 C28 H31 109.5 no
H30 C28 H32 109.5 no
H31 C28 H32 109.5 no
P2 C29 H33 109.5 no
P2 C29 H34 109.5 no
P2 C29 H35 109.5 no
H33 C29 H34 109.5 no
H33 C29 H35 109.5 no
H34 C29 H35 109.5 no
P2 C30 H36 109.5 no
P2 C30 H37 109.5 no
P2 C30 H38 109.5 no
H36 C30 H37 109.5 no
H36 C30 H38 109.5 no
H37 C30 H38 109.5 no
P3 C31 H39 109.5 no
P3 C31 H40 109.5 no
P3 C31 H41 109.5 no
H39 C31 H40 109.5 no
H39 C31 H41 109.5 no
H40 C31 H41 109.5 no
P3 C32 H42 109.5 no
P3 C32 H43 109.5 no
P3 C32 H44 109.5 no
H42 C32 H43 109.5 no
H42 C32 H44 109.5 no
H43 C32 H44 109.5 no
P3 C33 H45 109.5 no
P3 C33 H46 109.5 no
P3 C33 H47 109.5 no
H45 C33 H46 109.5 no
H45 C33 H47 109.5 no
H46 C33 H47 109.5 no
P4 C34 H48 109.5 no
P4 C34 H49 109.5 no
P4 C34 H50 109.5 no
H48 C34 H49 109.5 no
H48 C34 H50 109.5 no
H49 C34 H50 109.5 no
P4 C35 H51 109.5 no
P4 C35 H52 109.5 no
P4 C35 H53 109.5 no
H51 C35 H52 109.5 no
H51 C35 H53 109.5 no
H52 C35 H53 109.5 no
P4 C36 H54 109.5 no
P4 C36 H55 109.5 no
P4 C36 H56 109.5 no
H54 C36 H55 109.5 no
H54 C36 H56 109.5 no
H55 C36 H56 109.5 no

loop_
_geom_bond_atom_site_label_1
_geom_bond_atom_site_label_2
_geom_bond_distance
_geom_bond_publ_flag
Pt1 P1 2.3248(6) yes
Pt1 P2 2.3327(7) yes
Pt1 Si1 2.3930(6) yes
Pt1 Si2 2.3916(7) yes
Pt2 P3 2.3340(6) yes
Pt2 P4 2.3312(7) yes
Pt2 Si1 2.3902(7) yes
Pt2 Si2 2.4065(7) yes
P1 C25 1.817(3) yes
P1 C26 1.824(2) yes
P1 C27 1.825(3) yes
P2 C28 1.826(2) yes
P2 C29 1.821(3) yes
P2 C30 1.819(3) yes
P3 C31 1.824(3) yes
P3 C32 1.836(3) yes
P3 C33 1.832(2) yes
P4 C34 1.838(3) yes
P4 C35 1.808(3) yes
P4 C36 1.816(3) yes
Si1 Si2 2.6449(11) yes
Si1 C1 1.911(3) yes
Si1 C7 1.907(2) yes
Si2 C13 1.913(2) yes
Si2 C19 1.912(2) yes
C1 C2 1.400(3) yes
C1 C6 1.404(3) yes
C2 C3 1.395(4) yes
C3 C4 1.372(4) yes
C4 C5 1.382(3) yes
C5 C6 1.377(4) yes
C7 C8 1.403(4) yes
C7 C12 1.399(4) yes
C8 C9 1.383(4) yes
C9 C10 1.370(5) yes
C10 C11 1.377(5) yes
C11 C12 1.384(4) yes
C13 C14 1.403(3) yes
C13 C18 1.398(4) yes
C14 C15 1.380(4) yes
C15 C16 1.367(5) yes
C16 C17 1.378(4) yes
C17 C18 1.390(4) yes
C19 C20 1.398(4) yes
C19 C24 1.398(4) yes
C20 C21 1.393(4) yes
C21 C22 1.378(5) yes
C22 C23 1.378(5) yes
C23 C24 1.387(4) yes
C2 H1 0.950 no
C3 H2 0.950 no
C4 H3 0.950 no
C5 H4 0.950 no
C6 H5 0.950 no
C8 H6 0.950 no
C9 H7 0.950 no
C10 H8 0.950 no
C11 H9 0.950 no
C12 H10 0.950 no
C14 H11 0.950 no
C15 H12 0.950 no
C16 H13 0.950 no
C17 H14 0.950 no
C18 H15 0.950 no
C20 H16 0.950 no
C21 H17 0.950 no
C22 H18 0.950 no
C23 H19 0.950 no
C24 H20 0.950 no
C25 H21 0.980 no
C25 H22 0.980 no
C25 H23 0.980 no
C26 H24 0.980 no
C26 H25 0.980 no
C26 H26 0.980 no
C27 H27 0.980 no
C27 H28 0.980 no
C27 H29 0.980 no
C28 H30 0.980 no
C28 H31 0.980 no
C28 H32 0.980 no
C29 H33 0.980 no
C29 H34 0.980 no
C29 H35 0.980 no
C30 H36 0.980 no
C30 H37 0.980 no
C30 H38 0.980 no
C31 H39 0.980 no
C31 H40 0.980 no
C31 H41 0.980 no
C32 H42 0.980 no
C32 H43 0.980 no
C32 H44 0.980 no
C33 H45 0.980 no
C33 H46 0.980 no
C33 H47 0.980 no
C34 H48 0.980 no
C34 H49 0.980 no
C34 H50 0.980 no
C35 H51 0.980 no
C35 H52 0.980 no
C35 H53 0.980 no
C36 H54 0.980 no
C36 H55 0.980 no
C36 H56 0.980 no
